data_7120803
loop_
_publ_author_name
'Imbrich, Dominik'
'Frey, Wolfgang'
'Buchmeiser, Michael R.'

_publ_section_title
;
 N-Heterocyclic Carbene-Induced Transmethylation in Tungsten Imido
 Alkylidene Bistriflates: Unexpected Formation of an N-Heterocyclic Olefin
 Complex
;
_journal_name_full 'Chem. Commun.'
_journal_paper_doi 10.1039/C7CC07471A
_journal_year 2017
_chemical_formula_moiety 'C22 H29 N2, C F3 O3 S'
_chemical_formula_sum 'C23 H29 F3 N2 O3 S'
_chemical_formula_weight 470.54
_chemical_name_systematic
; 
 compound 3 
;
_space_group_IT_number 14
_symmetry_cell_setting monoclinic
_symmetry_space_group_name_Hall '-P 2yn'
_symmetry_space_group_name_H-M 'P 1 21/n 1'
_atom_sites_solution_hydrogens geom
_atom_sites_solution_primary direct
_atom_sites_solution_secondary difmap
_audit_creation_method SHELXL-97
_audit_update_record
;
2017-07-05 deposited with the CCDC.
2017-10-17 downloaded from the CCDC.
;
_cell_angle_alpha 90.00
_cell_angle_beta 90.907(7)
_cell_angle_gamma 90.00
_cell_formula_units_Z 4
_cell_length_a 10.596(3)
_cell_length_b 10.814(2)
_cell_length_c 23.235(6)
_cell_measurement_reflns_used 2227
_cell_measurement_temperature 100(2)
_cell_measurement_theta_max 25.05
_cell_measurement_theta_min 1.75
_cell_volume 2662.1(11)
_computing_cell_refinement 'Bruker APEXII Software Suite, 2008'
_computing_data_collection 'Bruker APEXII Software Suite, 2008'
_computing_data_reduction 'Bruker APEXII Software Suite, 2008'
_computing_molecular_graphics 'SHELXTL-plus, XP (Sheldrick, 1991)'
_computing_structure_refinement 'SHELXL-97 (Sheldrick, 1997)'
_computing_structure_solution 'SHELXS-97 (Sheldrick, 1990)'
_diffrn_ambient_temperature 100(2)
_diffrn_measured_fraction_theta_full 0.986
_diffrn_measured_fraction_theta_max 0.986
_diffrn_measurement_device_type 'Bruker Kappa APEXII Duo'
_diffrn_measurement_method 'Omega + Phi Scans'
_diffrn_radiation_monochromator Triumph
_diffrn_radiation_source 'fine-focus sealed tube'
_diffrn_radiation_type MoK\a
_diffrn_radiation_wavelength 0.71073
_diffrn_reflns_av_R_equivalents 0.1106
_diffrn_reflns_av_sigmaI/netI 0.1547
_diffrn_reflns_limit_h_max 12
_diffrn_reflns_limit_h_min -12
_diffrn_reflns_limit_k_max 9
_diffrn_reflns_limit_k_min -12
_diffrn_reflns_limit_l_max 27
_diffrn_reflns_limit_l_min -27
_diffrn_reflns_number 16999
_diffrn_reflns_theta_full 25.05
_diffrn_reflns_theta_max 25.05
_diffrn_reflns_theta_min 1.75
_diffrn_standards_decay_% 0
_diffrn_standards_interval_count 0
_diffrn_standards_number 0
_exptl_absorpt_coefficient_mu 0.166
_exptl_absorpt_correction_T_max 0.7339
_exptl_absorpt_correction_T_min 0.6288
_exptl_absorpt_correction_type multi-scan
_exptl_absorpt_process_details 'Blessing, 1995'
_exptl_crystal_colour colourless
_exptl_crystal_density_diffrn 1.174
_exptl_crystal_density_method 'not measured'
_exptl_crystal_description plates
_exptl_crystal_F_000 992
_exptl_crystal_size_max 0.15
_exptl_crystal_size_mid 0.12
_exptl_crystal_size_min 0.04
_platon_squeeze_details
;
;
_refine_diff_density_max 0.693
_refine_diff_density_min -0.411
_refine_diff_density_rms 0.087
_refine_ls_extinction_method none
_refine_ls_goodness_of_fit_ref 1.042
_refine_ls_hydrogen_treatment mixed
_refine_ls_matrix_type full
_refine_ls_number_parameters 322
_refine_ls_number_reflns 4645
_refine_ls_number_restraints 24
_refine_ls_restrained_S_all 1.053
_refine_ls_R_factor_all 0.1828
_refine_ls_R_factor_gt 0.0983
_refine_ls_shift/su_max 0.002
_refine_ls_shift/su_mean 0.000
_refine_ls_structure_factor_coef Fsqd
_refine_ls_weighting_details 'calc w=1/[\s^2^(Fo^2^)+(0.0564P)^2^+7.4512P] where P=(Fo^2^+2Fc^2^)/3'
_refine_ls_weighting_scheme calc
_refine_ls_wR_factor_gt 0.1981
_refine_ls_wR_factor_ref 0.2239
_reflns_number_gt 2227
_reflns_number_total 4645
_reflns_threshold_expression >2sigma(I)
_cod_data_source_file c7cc07471a2.cif
_cod_data_source_block buch99
_cod_original_cell_volume 2662.0(11)
_cod_original_sg_symbol_H-M 'P 21/n'
_cod_database_code 7120803

loop_
_symmetry_equiv_pos_as_xyz
'x, y, z'
'-x+1/2, y+1/2, -z+1/2'
'-x, -y, -z'
'x-1/2, -y-1/2, z-1/2'

loop_
_atom_site_label
_atom_site_type_symbol
_atom_site_fract_x
_atom_site_fract_y
_atom_site_fract_z
_atom_site_U_iso_or_equiv
_atom_site_adp_type
_atom_site_occupancy
_atom_site_symmetry_multiplicity
_atom_site_calc_flag
_atom_site_refinement_flags
_atom_site_disorder_assembly
_atom_site_disorder_group
S1 S 0.51992(17) 0.95885(15) 0.77043(7) 0.0326(5) Uani 1 1 d D . .
O1 O 0.4532(5) 0.8523(4) 0.75091(19) 0.0486(13) Uani 1 1 d . A .
O2 O 0.4530(7) 1.0706(4) 0.7603(2) 0.081(2) Uani 1 1 d . A .
O3 O 0.6506(12) 0.980(2) 0.7606(17) 0.062(8) Uani 0.50 1 d PD A 1
O3A O 0.6475(11) 0.927(2) 0.7591(17) 0.060(8) Uani 0.50 1 d PD A 2
C23 C 0.5152(6) 0.9446(6) 0.8492(3) 0.0386(17) Uani 1 1 d D A .
F1 F 0.5692(4) 0.8418(4) 0.86747(16) 0.0583(13) Uani 1 1 d . . .
F2 F 0.6015(10) 1.0234(9) 0.8719(4) 0.050(3) Uani 0.50 1 d PDU A 1
F2A F 0.5339(11) 1.0443(8) 0.8783(4) 0.046(3) Uani 0.50 1 d PDU A 2
F3 F 0.3968(5) 0.9308(5) 0.86671(19) 0.0903(18) Uani 1 1 d . . .
N1 N -0.0089(5) 0.9896(4) 0.19933(19) 0.0235(12) Uani 1 1 d . . .
C1 C -0.0527(5) 1.0410(5) 0.2458(2) 0.0194(13) Uani 1 1 d . . .
N2 N 0.0040(4) 0.9989(4) 0.29334(19) 0.0203(11) Uani 1 1 d . . .
C2 C 0.0940(6) 0.9008(5) 0.2137(2) 0.0263(15) Uani 1 1 d . . .
H2A H 0.1746 0.9263 0.1964 0.032 Uiso 1 1 calc R . .
H2B H 0.0724 0.8162 0.2005 0.032 Uiso 1 1 calc R . .
C3 C 0.1015(6) 0.9076(5) 0.2793(2) 0.0251(14) Uani 1 1 d . . .
H3A H 0.0830 0.8263 0.2968 0.030 Uiso 1 1 calc R . .
H3B H 0.1860 0.9355 0.2926 0.030 Uiso 1 1 calc R . .
C4 C -0.0473(5) 1.0190(5) 0.1413(2) 0.0228(14) Uani 1 1 d . . .
C5 C -0.1350(6) 0.9440(6) 0.1137(2) 0.0293(15) Uani 1 1 d . . .
C6 C -0.1737(6) 0.9734(6) 0.0587(3) 0.0352(16) Uani 1 1 d . . .
H6 H -0.2337 0.9224 0.0392 0.042 Uiso 1 1 calc R . .
C7 C -0.1249(7) 1.0793(7) 0.0306(3) 0.0380(18) Uani 1 1 d . . .
C8 C -0.0371(6) 1.1509(6) 0.0594(3) 0.0326(16) Uani 1 1 d . . .
H8 H -0.0033 1.2211 0.0406 0.039 Uiso 1 1 calc R . .
C9 C 0.0035(6) 1.1240(6) 0.1149(3) 0.0303(15) Uani 1 1 d . . .
C10 C -0.1939(6) 0.8352(6) 0.1448(3) 0.0402(18) Uani 1 1 d . . .
H10A H -0.1271 0.7836 0.1619 0.060 Uiso 1 1 calc R . .
H10B H -0.2439 0.7859 0.1174 0.060 Uiso 1 1 calc R . .
H10C H -0.2487 0.8659 0.1753 0.060 Uiso 1 1 calc R . .
C11 C -0.1714(7) 1.1115(7) -0.0300(3) 0.054(2) Uani 1 1 d . . .
H11A H -0.2294 1.1820 -0.0282 0.081 Uiso 1 1 calc R . .
H11B H -0.2155 1.0402 -0.0468 0.081 Uiso 1 1 calc R . .
H11C H -0.0993 1.1332 -0.0539 0.081 Uiso 1 1 calc R . .
C12 C 0.0990(7) 1.2033(6) 0.1460(3) 0.0402(18) Uani 1 1 d . . .
H12A H 0.0565 1.2532 0.1751 0.060 Uiso 1 1 calc R . .
H12B H 0.1403 1.2579 0.1184 0.060 Uiso 1 1 calc R . .
H12C H 0.1624 1.1504 0.1648 0.060 Uiso 1 1 calc R . .
C13 C -0.0256(5) 1.0384(5) 0.3507(2) 0.0206(13) Uani 1 1 d . . .
C14 C -0.1244(6) 0.9797(6) 0.3803(3) 0.0311(15) Uani 1 1 d . . .
C15 C -0.1520(7) 1.0202(6) 0.4339(3) 0.0368(17) Uani 1 1 d . . .
H15 H -0.2186 0.9818 0.4542 0.044 Uiso 1 1 calc R . .
C16 C -0.0851(7) 1.1166(6) 0.4601(3) 0.0343(17) Uani 1 1 d . . .
C17 C 0.0116(7) 1.1722(6) 0.4300(3) 0.0354(17) Uani 1 1 d . . .
H17 H 0.0574 1.2380 0.4475 0.042 Uiso 1 1 calc R . .
C18 C 0.0430(6) 1.1353(5) 0.3757(3) 0.0279(15) Uani 1 1 d . . .
C19 C -0.2006(6) 0.8751(6) 0.3511(3) 0.0385(17) Uani 1 1 d . . .
H19A H -0.2393 0.8233 0.3806 0.058 Uiso 1 1 calc R . .
H19B H -0.1441 0.8245 0.3278 0.058 Uiso 1 1 calc R . .
H19C H -0.2667 0.9109 0.3263 0.058 Uiso 1 1 calc R . .
C20 C -0.1193(8) 1.1608(7) 0.5199(3) 0.056(2) Uani 1 1 d . . .
H20A H -0.0567 1.2214 0.5334 0.083 Uiso 1 1 calc R . .
H20B H -0.1202 1.0902 0.5464 0.083 Uiso 1 1 calc R . .
H20C H -0.2030 1.1994 0.5186 0.083 Uiso 1 1 calc R . .
C21 C 0.1456(6) 1.1982(5) 0.3436(3) 0.0370(17) Uani 1 1 d . . .
H21A H 0.1882 1.2582 0.3689 0.055 Uiso 1 1 calc R . .
H21B H 0.1093 1.2412 0.3101 0.055 Uiso 1 1 calc R . .
H21C H 0.2068 1.1365 0.3307 0.055 Uiso 1 1 calc R . .
C22 C -0.1518(7) 1.1367(6) 0.2465(3) 0.0345(17) Uani 1 1 d D . .
H22A H -0.197(4) 1.143(5) 0.2106(12) 0.052 Uiso 1 1 d D . .
H22B H -0.116(5) 1.215(3) 0.2544(19) 0.052 Uiso 1 1 d D . .
H22C H -0.210(4) 1.118(5) 0.2758(15) 0.052 Uiso 1 1 d D . .

loop_
_atom_site_aniso_label
_atom_site_aniso_U_11
_atom_site_aniso_U_22
_atom_site_aniso_U_33
_atom_site_aniso_U_23
_atom_site_aniso_U_13
_atom_site_aniso_U_12
S1 0.0478(11) 0.0238(9) 0.0262(9) 0.0014(7) -0.0040(8) -0.0064(9)
O1 0.058(3) 0.039(3) 0.048(3) -0.012(2) -0.013(3) -0.016(2)
O2 0.183(7) 0.017(3) 0.043(3) -0.005(2) -0.013(4) 0.031(3)
O3 0.039(9) 0.106(19) 0.041(11) -0.019(16) -0.002(6) -0.053(8)
O3A 0.029(9) 0.099(18) 0.053(14) 0.026(16) -0.002(7) -0.040(7)
C23 0.041(5) 0.040(5) 0.035(4) -0.001(4) 0.007(3) 0.007(4)
F1 0.097(4) 0.041(3) 0.037(2) 0.0048(19) -0.007(2) 0.018(2)
F2 0.092(6) 0.027(5) 0.031(5) -0.003(4) -0.006(5) -0.018(5)
F2A 0.089(6) 0.023(4) 0.028(4) -0.010(3) 0.011(5) 0.002(5)
F3 0.073(4) 0.146(5) 0.053(3) 0.018(3) 0.023(3) 0.027(3)
N1 0.035(3) 0.018(3) 0.017(3) -0.002(2) 0.001(2) 0.008(2)
C1 0.022(3) 0.016(3) 0.019(3) 0.000(3) -0.002(2) -0.005(3)
N2 0.026(3) 0.016(3) 0.019(3) -0.002(2) -0.004(2) 0.004(2)
C2 0.022(4) 0.023(3) 0.034(4) -0.006(3) 0.002(3) 0.004(3)
C3 0.026(4) 0.020(3) 0.029(3) 0.002(3) 0.001(3) -0.004(3)
C4 0.019(3) 0.027(4) 0.022(3) 0.007(3) 0.004(3) 0.005(3)
C5 0.034(4) 0.037(4) 0.017(3) -0.002(3) 0.002(3) 0.004(3)
C6 0.028(4) 0.041(4) 0.037(4) -0.010(3) -0.001(3) 0.007(3)
C7 0.045(5) 0.051(5) 0.018(3) -0.001(3) 0.005(3) 0.024(4)
C8 0.042(4) 0.024(4) 0.032(4) 0.013(3) 0.001(3) 0.005(3)
C9 0.040(4) 0.024(4) 0.027(4) 0.001(3) 0.006(3) 0.008(3)
C10 0.037(4) 0.035(4) 0.048(4) 0.002(3) -0.005(3) -0.007(3)
C11 0.064(6) 0.069(5) 0.029(4) 0.014(4) 0.000(4) 0.026(4)
C12 0.050(5) 0.031(4) 0.039(4) 0.008(3) 0.007(3) -0.008(3)
C13 0.031(3) 0.017(3) 0.014(3) 0.005(3) -0.003(2) 0.005(3)
C14 0.033(4) 0.029(4) 0.032(4) 0.003(3) 0.001(3) 0.001(3)
C15 0.053(5) 0.027(4) 0.030(4) -0.001(3) 0.010(3) -0.001(3)
C16 0.053(5) 0.027(4) 0.023(3) 0.001(3) -0.002(3) 0.017(3)
C17 0.053(5) 0.021(4) 0.031(4) -0.009(3) -0.017(3) 0.002(3)
C18 0.031(4) 0.022(4) 0.030(4) -0.008(3) -0.008(3) -0.002(3)
C19 0.033(4) 0.041(4) 0.042(4) -0.007(3) 0.007(3) -0.012(3)
C20 0.099(7) 0.050(5) 0.018(4) -0.009(3) -0.001(4) 0.023(5)
C21 0.037(4) 0.016(3) 0.058(5) -0.014(3) 0.007(4) -0.001(3)
C22 0.040(4) 0.038(4) 0.026(4) -0.002(3) -0.004(3) 0.013(4)

loop_
_atom_type_symbol
_atom_type_description
_atom_type_scat_dispersion_real
_atom_type_scat_dispersion_imag
_atom_type_scat_source
C C 0.0033 0.0016 'International Tables Vol C Tables 4.2.6.8 and 6.1.1.4'
H H 0.0000 0.0000 'International Tables Vol C Tables 4.2.6.8 and 6.1.1.4'
N N 0.0061 0.0033 'International Tables Vol C Tables 4.2.6.8 and 6.1.1.4'
O O 0.0106 0.0060 'International Tables Vol C Tables 4.2.6.8 and 6.1.1.4'
F F 0.0171 0.0103 'International Tables Vol C Tables 4.2.6.8 and 6.1.1.4'
S S 0.1246 0.1234 'International Tables Vol C Tables 4.2.6.8 and 6.1.1.4'

loop_
_geom_angle_atom_site_label_1
_geom_angle_atom_site_label_2
_geom_angle_atom_site_label_3
_geom_angle
O2 S1 O1 113.1(3)
O2 S1 O3A 130.4(12)
O1 S1 O3A 102.4(10)
O2 S1 O3 108.9(11)
O1 S1 O3 123.8(11)
O3A S1 O3 23.1(15)
O2 S1 C23 102.4(3)
O1 S1 C23 103.2(3)
O3A S1 C23 101.8(17)
O3 S1 C23 102.4(17)
F2A C23 F1 118.4(7)
F2A C23 F3 94.1(7)
F1 C23 F3 102.3(6)
F2A C23 F2 33.8(5)
F1 C23 F2 96.9(7)
F3 C23 F2 125.9(8)
F2A C23 S1 116.5(7)
F1 C23 S1 111.9(4)
F3 C23 S1 110.7(4)
F2 C23 S1 107.8(6)
C1 N1 C4 125.6(5)
C1 N1 C2 111.0(4)
C4 N1 C2 123.3(4)
N1 C1 N2 112.3(5)
N1 C1 C22 124.8(5)
N2 C1 C22 122.9(5)
C1 N2 C13 124.5(4)
C1 N2 C3 110.9(4)
C13 N2 C3 124.7(4)
N1 C2 C3 102.7(4)
N1 C2 H2A 111.2
C3 C2 H2A 111.2
N1 C2 H2B 111.2
C3 C2 H2B 111.2
H2A C2 H2B 109.1
N2 C3 C2 103.2(4)
N2 C3 H3A 111.1
C2 C3 H3A 111.1
N2 C3 H3B 111.1
C2 C3 H3B 111.1
H3A C3 H3B 109.1
C5 C4 C9 122.0(5)
C5 C4 N1 119.0(5)
C9 C4 N1 119.0(5)
C6 C5 C4 119.0(6)
C6 C5 C10 120.2(6)
C4 C5 C10 120.6(5)
C5 C6 C7 120.6(6)
C5 C6 H6 119.7
C7 C6 H6 119.7
C8 C7 C6 118.6(6)
C8 C7 C11 121.8(7)
C6 C7 C11 119.6(7)
C7 C8 C9 122.3(6)
C7 C8 H8 118.9
C9 C8 H8 118.9
C8 C9 C4 117.5(6)
C8 C9 C12 121.8(6)
C4 C9 C12 120.7(5)
C5 C10 H10A 109.5
C5 C10 H10B 109.5
H10A C10 H10B 109.5
C5 C10 H10C 109.5
H10A C10 H10C 109.5
H10B C10 H10C 109.5
C7 C11 H11A 109.5
C7 C11 H11B 109.5
H11A C11 H11B 109.5
C7 C11 H11C 109.5
H11A C11 H11C 109.5
H11B C11 H11C 109.5
C9 C12 H12A 109.5
C9 C12 H12B 109.5
H12A C12 H12B 109.5
C9 C12 H12C 109.5
H12A C12 H12C 109.5
H12B C12 H12C 109.5
C18 C13 C14 121.3(5)
C18 C13 N2 119.2(5)
C14 C13 N2 119.5(5)
C15 C14 C13 118.3(6)
C15 C14 C19 121.5(6)
C13 C14 C19 120.1(5)
C14 C15 C16 121.7(6)
C14 C15 H15 119.1
C16 C15 H15 119.1
C17 C16 C15 118.6(6)
C17 C16 C20 120.9(6)
C15 C16 C20 120.5(7)
C18 C17 C16 122.1(6)
C18 C17 H17 119.0
C16 C17 H17 119.0
C17 C18 C13 118.0(6)
C17 C18 C21 121.2(6)
C13 C18 C21 120.8(5)
C14 C19 H19A 109.5
C14 C19 H19B 109.5
H19A C19 H19B 109.5
C14 C19 H19C 109.5
H19A C19 H19C 109.5
H19B C19 H19C 109.5
C16 C20 H20A 109.5
C16 C20 H20B 109.5
H20A C20 H20B 109.5
C16 C20 H20C 109.5
H20A C20 H20C 109.5
H20B C20 H20C 109.5
C18 C21 H21A 109.5
C18 C21 H21B 109.5
H21A C21 H21B 109.5
C18 C21 H21C 109.5
H21A C21 H21C 109.5
H21B C21 H21C 109.5
C1 C22 H22A 113(4)
C1 C22 H22B 110(4)
H22A C22 H22B 107(2)
C1 C22 H22C 109(4)
H22A C22 H22C 108(3)
H22B C22 H22C 109(3)

loop_
_geom_bond_atom_site_label_1
_geom_bond_atom_site_label_2
_geom_bond_distance
S1 O2 1.419(5)
S1 O1 1.422(5)
S1 O3A 1.423(9)
S1 O3 1.424(9)
S1 C23 1.839(7)
C23 F2A 1.286(8)
C23 F1 1.317(7)
C23 F3 1.333(8)
C23 F2 1.351(8)
N1 C1 1.306(7)
N1 C4 1.437(7)
N1 C2 1.488(7)
C1 N2 1.330(7)
C1 C22 1.474(8)
N2 C13 1.439(7)
N2 C3 1.470(7)
C2 C3 1.526(8)
C2 H2A 0.9900
C2 H2B 0.9900
C3 H3A 0.9900
C3 H3B 0.9900
C4 C5 1.384(8)
C4 C9 1.403(8)
C5 C6 1.373(8)
C5 C10 1.521(8)
C6 C7 1.420(9)
C6 H6 0.9500
C7 C8 1.376(9)
C7 C11 1.524(9)
C8 C9 1.383(8)
C8 H8 0.9500
C9 C12 1.502(9)
C10 H10A 0.9800
C10 H10B 0.9800
C10 H10C 0.9800
C11 H11A 0.9800
C11 H11B 0.9800
C11 H11C 0.9800
C12 H12A 0.9800
C12 H12B 0.9800
C12 H12C 0.9800
C13 C18 1.397(8)
C13 C14 1.412(8)
C14 C15 1.357(8)
C14 C19 1.541(8)
C15 C16 1.394(9)
C15 H15 0.9500
C16 C17 1.387(9)
C16 C20 1.520(8)
C17 C18 1.367(8)
C17 H17 0.9500
C18 C21 1.493(8)
C19 H19A 0.9800
C19 H19B 0.9800
C19 H19C 0.9800
C20 H20A 0.9800
C20 H20B 0.9800
C20 H20C 0.9800
C21 H21A 0.9800
C21 H21B 0.9800
C21 H21C 0.9800
C22 H22A 0.960(16)
C22 H22B 0.95(2)
C22 H22C 0.95(2)

loop_
_geom_torsion_atom_site_label_1
_geom_torsion_atom_site_label_2
_geom_torsion_atom_site_label_3
_geom_torsion_atom_site_label_4
_geom_torsion
O2 S1 C23 F2A -41.9(8)
O1 S1 C23 F2A -159.6(7)
O3A S1 C23 F2A 94.5(12)
O3 S1 C23 F2A 70.9(12)
O2 S1 C23 F1 177.4(5)
O1 S1 C23 F1 59.7(5)
O3A S1 C23 F1 -46.2(10)
O3 S1 C23 F1 -69.8(11)
O2 S1 C23 F3 64.0(6)
O1 S1 C23 F3 -53.7(6)
O3A S1 C23 F3 -159.6(10)
O3 S1 C23 F3 176.9(11)
O2 S1 C23 F2 -77.2(7)
O1 S1 C23 F2 165.1(7)
O3A S1 C23 F2 59.2(11)
O3 S1 C23 F2 35.6(12)
C4 N1 C1 N2 -177.4(5)
C2 N1 C1 N2 -1.2(7)
C4 N1 C1 C22 1.4(9)
C2 N1 C1 C22 177.6(5)
N1 C1 N2 C13 -179.5(5)
C22 C1 N2 C13 1.6(9)
N1 C1 N2 C3 0.9(7)
C22 C1 N2 C3 -178.0(5)
C1 N1 C2 C3 1.0(6)
C4 N1 C2 C3 177.3(5)
C1 N2 C3 C2 -0.2(6)
C13 N2 C3 C2 -179.8(5)
N1 C2 C3 N2 -0.5(6)
C1 N1 C4 C5 -98.6(7)
C2 N1 C4 C5 85.7(7)
C1 N1 C4 C9 80.2(7)
C2 N1 C4 C9 -95.5(7)
C9 C4 C5 C6 -0.1(9)
N1 C4 C5 C6 178.7(5)
C9 C4 C5 C10 -176.4(6)
N1 C4 C5 C10 2.4(8)
C4 C5 C6 C7 -0.2(9)
C10 C5 C6 C7 176.1(6)
C5 C6 C7 C8 0.7(9)
C5 C6 C7 C11 -178.7(6)
C6 C7 C8 C9 -0.9(9)
C11 C7 C8 C9 178.5(6)
C7 C8 C9 C4 0.6(9)
C7 C8 C9 C12 -179.7(6)
C5 C4 C9 C8 -0.1(9)
N1 C4 C9 C8 -178.9(5)
C5 C4 C9 C12 -179.8(6)
N1 C4 C9 C12 1.5(8)
C1 N2 C13 C18 -93.0(7)
C3 N2 C13 C18 86.5(7)
C1 N2 C13 C14 86.0(7)
C3 N2 C13 C14 -94.4(7)
C18 C13 C14 C15 0.3(9)
N2 C13 C14 C15 -178.8(5)
C18 C13 C14 C19 178.5(5)
N2 C13 C14 C19 -0.5(8)
C13 C14 C15 C16 -0.4(9)
C19 C14 C15 C16 -178.6(6)
C14 C15 C16 C17 0.3(10)
C14 C15 C16 C20 179.3(6)
C15 C16 C17 C18 -0.1(9)
C20 C16 C17 C18 -179.1(6)
C16 C17 C18 C13 0.0(9)
C16 C17 C18 C21 178.7(6)
C14 C13 C18 C17 -0.1(9)
N2 C13 C18 C17 179.0(5)
C14 C13 C18 C21 -178.8(5)
N2 C13 C18 C21 0.2(8)

loop_
_platon_squeeze_void_nr
_platon_squeeze_void_average_x
_platon_squeeze_void_average_y
_platon_squeeze_void_average_z
_platon_squeeze_void_volume
_platon_squeeze_void_count_electrons
_platon_squeeze_void_content
1 0.000 0.500 1.000 171 47 ' '
2 0.000 0.500 0.500 33 2 ' '
3 0.500 0.000 0.500 171 47 ' '
4 0.500 1.000 1.000 33 2 ' '
